data_7105333
loop_
_publ_author_name
'Sephton, Mark A'
'Emerson, Christopher R'
'Zakharov, Lev N'
'Blakemore, Paul R'

_publ_section_title
;
 Spontaneous symmetry breaking during interrupted crystallization of an
 axially chiral amino acid derivative.
;
_journal_issue 12
_journal_name_full 'Chemical communications (Cambridge, England)'
_journal_page_first 2094
_journal_page_last 2096
_journal_paper_doi 10.1039/b922028c
_journal_volume 46
_journal_year 2010
_chemical_formula_sum 'C20 H23 F3 N2 O5'
_chemical_formula_weight 428.40
_chemical_name_systematic
;
?
;
_space_group_IT_number 19
_symmetry_cell_setting orthorhombic
_symmetry_space_group_name_Hall 'P 2ac 2ab'
_symmetry_space_group_name_H-M 'P 21 21 21'
_atom_sites_solution_hydrogens geom
_atom_sites_solution_primary direct
_atom_sites_solution_secondary difmap
_audit_creation_method SHELXLTL
_cell_angle_alpha 90.00
_cell_angle_beta 90.00
_cell_angle_gamma 90.00
_cell_formula_units_Z 4
_cell_length_a 8.5061(6)
_cell_length_b 12.7978(9)
_cell_length_c 19.4743(14)
_cell_measurement_reflns_used 6826
_cell_measurement_temperature 173(2)
_cell_measurement_theta_max 23.85
_cell_measurement_theta_min 2.61
_cell_volume 2120.0(3)
_computing_cell_refinement 'Bruker SAINT'
_computing_data_collection 'Bruker SMART'
_computing_data_reduction 'Bruker SAINT'
_computing_molecular_graphics 'Bruker SHELXTL'
_computing_publication_material 'Bruker SHELXTL'
_computing_structure_refinement 'Bruker SHELXTL'
_computing_structure_solution 'Bruker SHELXTL'
_diffrn_ambient_temperature 173(2)
_diffrn_measured_fraction_theta_full 1.000
_diffrn_measured_fraction_theta_max 1.000
_diffrn_measurement_device_type 'Bruker Apex CCD area detector'
_diffrn_measurement_method 'phi and omega scans'
_diffrn_radiation_monochromator graphite
_diffrn_radiation_source 'fine-focus sealed tube'
_diffrn_radiation_type MoK\a
_diffrn_radiation_wavelength 0.71073
_diffrn_reflns_av_R_equivalents 0.0269
_diffrn_reflns_av_sigmaI/netI 0.0186
_diffrn_reflns_limit_h_max 10
_diffrn_reflns_limit_h_min -10
_diffrn_reflns_limit_k_max 15
_diffrn_reflns_limit_k_min -15
_diffrn_reflns_limit_l_max 23
_diffrn_reflns_limit_l_min -23
_diffrn_reflns_number 20323
_diffrn_reflns_theta_full 25.00
_diffrn_reflns_theta_max 25.00
_diffrn_reflns_theta_min 1.90
_exptl_absorpt_coefficient_mu 0.113
_exptl_absorpt_correction_T_max 0.9888
_exptl_absorpt_correction_T_min 0.9614
_exptl_absorpt_correction_type multi-scan
_exptl_absorpt_process_details SADABS
_exptl_crystal_colour colorless
_exptl_crystal_density_diffrn 1.342
_exptl_crystal_density_meas 0
_exptl_crystal_density_method 'not measured'
_exptl_crystal_description block
_exptl_crystal_F_000 896
_exptl_crystal_size_max 0.35
_exptl_crystal_size_mid 0.15
_exptl_crystal_size_min 0.10
_refine_diff_density_max 0.684
_refine_diff_density_min -0.446
_refine_diff_density_rms 0.047
_refine_ls_abs_structure_details 'Flack H D (1983), Acta Cryst. A39, 876-881'
_refine_ls_abs_structure_Flack -0.4(13)
_refine_ls_extinction_method none
_refine_ls_goodness_of_fit_ref 1.055
_refine_ls_hydrogen_treatment mixed
_refine_ls_matrix_type full
_refine_ls_number_parameters 349
_refine_ls_number_reflns 3731
_refine_ls_number_restraints 15
_refine_ls_restrained_S_all 1.201
_refine_ls_R_factor_all 0.0498
_refine_ls_R_factor_gt 0.0468
_refine_ls_shift/su_max 0.002
_refine_ls_shift/su_mean 0.000
_refine_ls_structure_factor_coef Fsqd
_refine_ls_weighting_details 'calc w=1/[\s^2^(Fo^2^)+(0.0754P)^2^+1.0609P] where P=(Fo^2^+2Fc^2^)/3'
_refine_ls_weighting_scheme calc
_refine_ls_wR_factor_gt 0.1273
_refine_ls_wR_factor_ref 0.1304
_reflns_number_gt 3521
_reflns_number_total 3731
_reflns_threshold_expression >2sigma(I)
_cod_data_source_file b922028c.txt
_cod_data_source_block pbr12(amideamine3TFAsalt)
_cod_depositor_comments
;
The following automatic conversions were performed:
'_symmetry_cell_setting' value 'Orthorhombic' changed to 'orthorhombic'
according to '/home/saulius/struct/CIF-dictionaries/cif_core.dic'
dictionary named 'cif_core.dic' version 2.4.1 from 2010-06-29.

Automatic conversion script
Id: cif_fix_enum 1527 2010-12-29 10:47:43Z saulius 
;
_cod_original_sg_symbol_H-M P2(1)2(1)2(1)
_cod_database_code 7105333

loop_
_symmetry_equiv_pos_as_xyz
'x, y, z'
'-x+1/2, -y, z+1/2'
'-x, y+1/2, -z+1/2'
'x+1/2, -y+1/2, -z'

loop_
_atom_site_label
_atom_site_type_symbol
_atom_site_fract_x
_atom_site_fract_y
_atom_site_fract_z
_atom_site_U_iso_or_equiv
_atom_site_adp_type
_atom_site_occupancy
_atom_site_symmetry_multiplicity
_atom_site_calc_flag
_atom_site_refinement_flags
_atom_site_disorder_assembly
_atom_site_disorder_group
O1 O -0.1671(2) 0.54549(18) 0.13549(11) 0.0382(5) Uani 1 1 d . . .
O2 O -0.7241(2) 0.37363(16) 0.16864(11) 0.0348(5) Uani 1 1 d . . .
O3 O -0.4139(3) 0.3303(2) 0.02787(11) 0.0446(6) Uani 1 1 d . . .
N1 N -0.2196(3) 0.5776(2) 0.02450(14) 0.0346(6) Uani 1 1 d . . .
N2 N -0.2930(3) 0.5192(2) 0.26581(14) 0.0319(6) Uani 1 1 d . . .
C1 C -0.0555(4) 0.5864(3) 0.0044(2) 0.0448(8) Uani 1 1 d . . .
C2 C -0.2633(3) 0.5592(2) 0.08810(15) 0.0301(6) Uani 1 1 d . . .
C3 C -0.4368(3) 0.5555(2) 0.10142(14) 0.0269(6) Uani 1 1 d . . .
C4 C -0.5279(4) 0.6426(2) 0.08764(16) 0.0337(7) Uani 1 1 d . . .
C5 C -0.6863(4) 0.6419(2) 0.10303(16) 0.0349(7) Uani 1 1 d . . .
C6 C -0.7559(3) 0.5536(2) 0.13060(14) 0.0302(6) Uani 1 1 d . . .
C7 C -0.6655(3) 0.4651(2) 0.14301(13) 0.0263(6) Uani 1 1 d . . .
C8 C -0.5036(3) 0.4649(2) 0.12944(13) 0.0252(6) Uani 1 1 d . . .
C9 C -0.4063(3) 0.3704(2) 0.14465(15) 0.0273(6) Uani 1 1 d . . .
C10 C -0.3609(3) 0.3028(2) 0.09155(16) 0.0336(7) Uani 1 1 d . . .
C11 C -0.2681(4) 0.2169(3) 0.1051(2) 0.0437(8) Uani 1 1 d . . .
C12 C -0.2206(4) 0.1967(3) 0.1718(2) 0.0452(8) Uani 1 1 d . . .
C13 C -0.2616(4) 0.2621(2) 0.2246(2) 0.0391(8) Uani 1 1 d . . .
C14 C -0.3545(3) 0.3498(2) 0.21181(15) 0.0288(6) Uani 1 1 d . . .
C15 C -0.3953(4) 0.4238(3) 0.26851(16) 0.0337(7) Uani 1 1 d . . .
C16 C -0.3694(5) 0.6134(3) 0.2933(3) 0.0658(11) Uani 1 1 d . . .
H16A H -0.2970 0.6727 0.2900 0.099 Uiso 1 1 calc R . .
H16B H -0.3974 0.6019 0.3416 0.099 Uiso 1 1 calc R . .
H16C H -0.4647 0.6284 0.2668 0.099 Uiso 1 1 calc R . .
C17 C -0.8880(4) 0.3716(3) 0.1858(2) 0.0417(8) Uani 1 1 d . . .
C18 C -0.3528(6) 0.2751(4) -0.0294(2) 0.0742(14) Uani 1 1 d . . .
H18A H -0.4000 0.3023 -0.0717 0.111 Uiso 1 1 calc R . .
H18B H -0.3778 0.2006 -0.0248 0.111 Uiso 1 1 calc R . .
H18C H -0.2385 0.2841 -0.0313 0.111 Uiso 1 1 calc R . .
C1S C -0.0069(3) 0.4199(2) 0.37529(15) 0.0336(7) Uani 1 1 d . A .
C2S C 0.1628(5) 0.3904(4) 0.3929(2) 0.0699(14) Uani 1 1 d D . .
O1S O -0.1090(3) 0.3685(2) 0.40422(12) 0.0482(6) Uani 1 1 d . . .
O2S O -0.0192(3) 0.49162(19) 0.33344(13) 0.0452(6) Uani 1 1 d . . .
F1 F 0.1805(4) 0.3089(3) 0.43090(18) 0.0598(8) Uani 0.743(4) 1 d PD A 1
F2 F 0.2081(6) 0.4686(3) 0.4450(3) 0.1084(18) Uani 0.743(4) 1 d PD A 1
F3 F 0.2656(4) 0.4147(5) 0.3486(2) 0.111(2) Uani 0.743(4) 1 d PD A 1
F1A F 0.2093(19) 0.3486(11) 0.4492(7) 0.1084(18) Uani 0.257(4) 1 d PD A 2
F2A F 0.2705(14) 0.4545(11) 0.3867(6) 0.111(2) Uani 0.257(4) 1 d PD A 2
F3A F 0.2136(11) 0.3132(6) 0.3370(4) 0.0598(8) Uani 0.257(4) 1 d PD A 2
H1N H -0.281(5) 0.585(3) -0.0060(19) 0.041(10) Uiso 1 1 d . . .
H2NA H -0.266(4) 0.529(2) 0.2219(17) 0.025(8) Uiso 1 1 d . . .
H2NB H -0.200(5) 0.509(3) 0.290(2) 0.049(10) Uiso 1 1 d . . .
H1A H -0.012(5) 0.642(4) 0.033(2) 0.060(12) Uiso 1 1 d . . .
H1B H -0.001(4) 0.522(3) 0.0193(18) 0.039(9) Uiso 1 1 d . . .
H1C H -0.045(4) 0.596(3) -0.0452(18) 0.031(8) Uiso 1 1 d . . .
H4 H -0.476(4) 0.704(3) 0.0670(18) 0.043(9) Uiso 1 1 d . . .
H5 H -0.752(5) 0.705(3) 0.0983(18) 0.047(10) Uiso 1 1 d . . .
H6 H -0.873(4) 0.551(3) 0.1432(17) 0.036(8) Uiso 1 1 d . . .
H11 H -0.238(6) 0.171(3) 0.067(2) 0.066(13) Uiso 1 1 d . . .
H12 H -0.162(5) 0.133(3) 0.179(2) 0.066(12) Uiso 1 1 d . . .
H13 H -0.228(5) 0.254(3) 0.269(2) 0.061(12) Uiso 1 1 d . . .
H15A H -0.371(4) 0.388(3) 0.3106(17) 0.033(8) Uiso 1 1 d . . .
H15B H -0.507(4) 0.445(2) 0.2643(15) 0.031(8) Uiso 1 1 d . . .
H17A H -0.908(4) 0.418(3) 0.222(2) 0.045(10) Uiso 1 1 d . . .
H17B H -0.904(4) 0.301(3) 0.2046(16) 0.027(8) Uiso 1 1 d . . .
H17C H -0.953(5) 0.391(3) 0.145(2) 0.057(11) Uiso 1 1 d . . .

loop_
_atom_site_aniso_label
_atom_site_aniso_U_11
_atom_site_aniso_U_22
_atom_site_aniso_U_33
_atom_site_aniso_U_23
_atom_site_aniso_U_13
_atom_site_aniso_U_12
O1 0.0224(10) 0.0508(13) 0.0413(12) 0.0181(10) -0.0053(9) -0.0018(9)
O2 0.0211(10) 0.0353(11) 0.0482(12) 0.0034(9) 0.0048(9) -0.0023(9)
O3 0.0426(13) 0.0548(14) 0.0363(11) -0.0152(11) -0.0021(10) 0.0084(11)
N1 0.0235(12) 0.0439(15) 0.0364(14) 0.0088(12) -0.0040(11) -0.0032(11)
N2 0.0254(13) 0.0363(13) 0.0338(14) 0.0000(11) -0.0012(11) 0.0029(11)
C1 0.0296(17) 0.062(2) 0.042(2) 0.0171(18) 0.0022(14) -0.0036(16)
C2 0.0259(14) 0.0267(14) 0.0377(15) 0.0083(12) -0.0035(13) 0.0009(11)
C3 0.0234(13) 0.0308(14) 0.0266(13) 0.0026(11) -0.0030(11) -0.0012(11)
C4 0.0311(16) 0.0293(15) 0.0406(16) 0.0065(13) -0.0056(13) 0.0001(12)
C5 0.0294(16) 0.0371(16) 0.0382(15) 0.0000(13) -0.0059(13) 0.0105(13)
C6 0.0207(14) 0.0369(15) 0.0331(14) -0.0043(12) -0.0027(12) 0.0066(12)
C7 0.0229(13) 0.0323(14) 0.0238(12) -0.0025(11) -0.0007(11) 0.0005(11)
C8 0.0207(13) 0.0279(14) 0.0268(13) -0.0021(11) -0.0041(11) 0.0022(10)
C9 0.0171(12) 0.0275(14) 0.0372(15) 0.0024(12) 0.0023(11) -0.0030(11)
C10 0.0233(14) 0.0329(15) 0.0444(17) -0.0087(13) 0.0011(13) -0.0009(12)
C11 0.0315(17) 0.0329(16) 0.067(2) -0.0105(16) 0.0031(16) 0.0003(14)
C12 0.0306(16) 0.0275(15) 0.078(2) 0.0064(16) -0.0007(17) 0.0049(13)
C13 0.0252(15) 0.0353(16) 0.057(2) 0.0185(15) -0.0036(15) -0.0020(13)
C14 0.0192(13) 0.0293(14) 0.0379(15) 0.0069(12) 0.0018(12) -0.0032(11)
C15 0.0224(15) 0.0458(18) 0.0330(15) 0.0094(14) -0.0001(12) -0.0007(13)
C16 0.058(2) 0.050(2) 0.090(3) -0.019(2) 0.007(2) 0.0107(19)
C17 0.0218(15) 0.0438(19) 0.059(2) 0.0054(18) 0.0081(14) -0.0017(14)
C18 0.066(3) 0.103(4) 0.053(2) -0.031(3) 0.002(2) 0.021(3)
C1S 0.0295(16) 0.0381(16) 0.0333(14) -0.0031(13) 0.0017(12) -0.0095(13)
C2S 0.040(2) 0.095(3) 0.075(3) 0.050(3) -0.009(2) -0.011(2)
O1S 0.0438(13) 0.0578(14) 0.0431(12) -0.0070(11) 0.0127(10) -0.0207(12)
O2S 0.0308(12) 0.0491(14) 0.0558(14) 0.0155(11) -0.0115(11) -0.0092(10)
F1 0.062(2) 0.0549(17) 0.0621(18) 0.0147(14) -0.0062(15) 0.0182(15)
F2 0.092(3) 0.096(3) 0.137(4) 0.039(3) -0.075(3) -0.036(2)
F3 0.0351(15) 0.214(6) 0.085(3) 0.084(4) 0.030(2) 0.034(3)
F1A 0.092(3) 0.096(3) 0.137(4) 0.039(3) -0.075(3) -0.036(2)
F2A 0.0351(15) 0.214(6) 0.085(3) 0.084(4) 0.030(2) 0.034(3)
F3A 0.062(2) 0.0549(17) 0.0621(18) 0.0147(14) -0.0062(15) 0.0182(15)

loop_
_atom_type_symbol
_atom_type_description
_atom_type_scat_dispersion_real
_atom_type_scat_dispersion_imag
_atom_type_scat_source
C C 0.0033 0.0016 'International Tables Vol C Tables 4.2.6.8 and 6.1.1.4'
H H 0.0000 0.0000 'International Tables Vol C Tables 4.2.6.8 and 6.1.1.4'
N N 0.0061 0.0033 'International Tables Vol C Tables 4.2.6.8 and 6.1.1.4'
O O 0.0106 0.0060 'International Tables Vol C Tables 4.2.6.8 and 6.1.1.4'
F F 0.0171 0.0103 'International Tables Vol C Tables 4.2.6.8 and 6.1.1.4'

loop_
_geom_angle_atom_site_label_1
_geom_angle_atom_site_label_2
_geom_angle_atom_site_label_3
_geom_angle
_geom_angle_site_symmetry_1
_geom_angle_site_symmetry_3
_geom_angle_publ_flag
C7 O2 C17 117.1(2) . . ?
C10 O3 C18 117.7(3) . . ?
C2 N1 C1 122.6(3) . . ?
C2 N1 H1N 122(3) . . ?
C1 N1 H1N 115(3) . . ?
C16 N2 C15 113.5(3) . . ?
C16 N2 H2NA 110.6(19) . . ?
C15 N2 H2NA 107(2) . . ?
C16 N2 H2NB 108(2) . . ?
C15 N2 H2NB 111(2) . . ?
H2NA N2 H2NB 107(3) . . ?
N1 C1 H1A 106(3) . . ?
N1 C1 H1B 108(2) . . ?
H1A C1 H1B 105(3) . . ?
N1 C1 H1C 111(2) . . ?
H1A C1 H1C 116(3) . . ?
H1B C1 H1C 111(3) . . ?
O1 C2 N1 122.5(3) . . ?
O1 C2 C3 120.9(3) . . ?
N1 C2 C3 116.6(2) . . ?
C4 C3 C8 121.0(3) . . ?
C4 C3 C2 119.5(3) . . ?
C8 C3 C2 119.5(2) . . ?
C5 C4 C3 119.9(3) . . ?
C5 C4 H4 122(2) . . ?
C3 C4 H4 118(2) . . ?
C4 C5 C6 120.5(3) . . ?
C4 C5 H5 122(2) . . ?
C6 C5 H5 117(2) . . ?
C7 C6 C5 119.7(3) . . ?
C7 C6 H6 117.7(19) . . ?
C5 C6 H6 122.6(19) . . ?
O2 C7 C6 124.0(2) . . ?
O2 C7 C8 115.2(2) . . ?
C6 C7 C8 120.8(3) . . ?
C3 C8 C7 118.0(2) . . ?
C3 C8 C9 121.5(2) . . ?
C7 C8 C9 120.5(2) . . ?
C10 C9 C14 118.9(3) . . ?
C10 C9 C8 120.4(3) . . ?
C14 C9 C8 120.7(2) . . ?
O3 C10 C11 124.6(3) . . ?
O3 C10 C9 114.8(3) . . ?
C11 C10 C9 120.6(3) . . ?
C12 C11 C10 119.6(3) . . ?
C12 C11 H11 121(3) . . ?
C10 C11 H11 119(3) . . ?
C13 C12 C11 121.1(3) . . ?
C13 C12 H12 122(2) . . ?
C11 C12 H12 117(2) . . ?
C12 C13 C14 120.0(3) . . ?
C12 C13 H13 124(3) . . ?
C14 C13 H13 116(3) . . ?
C9 C14 C13 119.7(3) . . ?
C9 C14 C15 119.7(3) . . ?
C13 C14 C15 120.6(3) . . ?
C14 C15 N2 110.8(2) . . ?
C14 C15 H15A 105.8(19) . . ?
N2 C15 H15A 107(2) . . ?
C14 C15 H15B 109.8(18) . . ?
N2 C15 H15B 108.9(19) . . ?
H15A C15 H15B 114(3) . . ?
N2 C16 H16A 109.5 . . ?
N2 C16 H16B 109.5 . . ?
H16A C16 H16B 109.5 . . ?
N2 C16 H16C 109.5 . . ?
H16A C16 H16C 109.5 . . ?
H16B C16 H16C 109.5 . . ?
O2 C17 H17A 110(2) . . ?
O2 C17 H17B 103.7(19) . . ?
H17A C17 H17B 106(3) . . ?
O2 C17 H17C 110(2) . . ?
H17A C17 H17C 110(3) . . ?
H17B C17 H17C 116(3) . . ?
O3 C18 H18A 109.5 . . ?
O3 C18 H18B 109.5 . . ?
H18A C18 H18B 109.5 . . ?
O3 C18 H18C 109.5 . . ?
H18A C18 H18C 109.5 . . ?
H18B C18 H18C 109.5 . . ?
O1S C1S O2S 130.0(3) . . ?
O1S C1S C2S 115.6(3) . . ?
O2S C1S C2S 114.4(3) . . ?
F3 C2S F2A 42.1(6) . . ?
F3 C2S F1A 118.1(8) . . ?
F2A C2S F1A 97.6(8) . . ?
F3 C2S F1 120.6(5) . . ?
F2A C2S F1 120.5(7) . . ?
F1A C2S F1 30.1(5) . . ?
F3 C2S F3A 58.6(5) . . ?
F2A C2S F3A 98.5(7) . . ?
F1A C2S F3A 104.6(9) . . ?
F1 C2S F3A 81.6(4) . . ?
F3 C2S F2 97.0(4) . . ?
F2A C2S F2 54.8(6) . . ?
F1A C2S F2 67.4(7) . . ?
F1 C2S F2 97.1(3) . . ?
F3A C2S F2 148.4(5) . . ?
F3 C2S C1S 115.9(3) . . ?
F2A C2S C1S 120.8(7) . . ?
F1A C2S C1S 125.9(8) . . ?
F1 C2S C1S 116.1(3) . . ?
F3A C2S C1S 105.4(5) . . ?
F2 C2S C1S 103.5(4) . . ?

loop_
_geom_bond_atom_site_label_1
_geom_bond_atom_site_label_2
_geom_bond_distance
_geom_bond_site_symmetry_2
_geom_bond_publ_flag
O1 C2 1.246(3) . ?
O2 C7 1.367(3) . ?
O2 C17 1.434(4) . ?
O3 C10 1.366(4) . ?
O3 C18 1.419(4) . ?
N1 C2 1.314(4) . ?
N1 C1 1.454(4) . ?
N1 H1N 0.80(4) . ?
N2 C16 1.471(4) . ?
N2 C15 1.500(4) . ?
N2 H2NA 0.89(3) . ?
N2 H2NB 0.93(4) . ?
C1 H1A 0.97(5) . ?
C1 H1B 0.98(4) . ?
C1 H1C 0.98(3) . ?
C2 C3 1.499(4) . ?
C3 C4 1.385(4) . ?
C3 C8 1.401(4) . ?
C4 C5 1.380(4) . ?
C4 H4 0.98(4) . ?
C5 C6 1.384(4) . ?
C5 H5 0.99(4) . ?
C6 C7 1.389(4) . ?
C6 H6 1.03(4) . ?
C7 C8 1.402(4) . ?
C8 C9 1.494(4) . ?
C9 C10 1.403(4) . ?
C9 C14 1.405(4) . ?
C10 C11 1.379(5) . ?
C11 C12 1.384(5) . ?
C11 H11 0.98(4) . ?
C12 C13 1.371(5) . ?
C12 H12 0.97(5) . ?
C13 C14 1.395(4) . ?
C13 H13 0.91(4) . ?
C14 C15 1.496(4) . ?
C15 H15A 0.96(3) . ?
C15 H15B 0.99(4) . ?
C16 H16A 0.9800 . ?
C16 H16B 0.9800 . ?
C16 H16C 0.9800 . ?
C17 H17A 0.94(4) . ?
C17 H17B 0.99(3) . ?
C17 H17C 1.00(4) . ?
C18 H18A 0.9800 . ?
C18 H18B 0.9800 . ?
C18 H18C 0.9800 . ?
C1S O1S 1.227(4) . ?
C1S O2S 1.232(4) . ?
C1S C2S 1.531(5) . ?
C2S F3 1.267(5) . ?
C2S F2A 1.236(13) . ?
C2S F1A 1.281(11) . ?
C2S F1 1.287(5) . ?
C2S F3A 1.532(9) . ?
C2S F2 1.476(7) . ?

loop_
_geom_hbond_atom_site_label_D
_geom_hbond_atom_site_label_H
_geom_hbond_atom_site_label_A
_geom_hbond_distance_DH
_geom_hbond_distance_HA
_geom_hbond_distance_DA
_geom_hbond_angle_DHA
_geom_hbond_site_symmetry_A
N1 H1N O1S 0.80(4) 2.07(4) 2.844(4) 164(4) 2_464
N2 H2NA O1 0.89(3) 1.89(3) 2.775(3) 168(3) .
N2 H2NB O2S 0.93(4) 1.77(5) 2.699(3) 178(4) .

loop_
_geom_torsion_atom_site_label_1
_geom_torsion_atom_site_label_2
_geom_torsion_atom_site_label_3
_geom_torsion_atom_site_label_4
_geom_torsion
_geom_torsion_site_symmetry_1
_geom_torsion_site_symmetry_2
_geom_torsion_site_symmetry_3
_geom_torsion_site_symmetry_4
_geom_torsion_publ_flag
C1 N1 C2 O1 -1.7(5) . . . . ?
C1 N1 C2 C3 178.2(3) . . . . ?
O1 C2 C3 C4 119.8(3) . . . . ?
N1 C2 C3 C4 -60.1(4) . . . . ?
O1 C2 C3 C8 -58.3(4) . . . . ?
N1 C2 C3 C8 121.7(3) . . . . ?
C8 C3 C4 C5 1.5(4) . . . . ?
C2 C3 C4 C5 -176.7(3) . . . . ?
C3 C4 C5 C6 -1.6(5) . . . . ?
C4 C5 C6 C7 0.2(4) . . . . ?
C17 O2 C7 C6 -2.4(4) . . . . ?
C17 O2 C7 C8 177.7(3) . . . . ?
C5 C6 C7 O2 -178.5(3) . . . . ?
C5 C6 C7 C8 1.5(4) . . . . ?
C4 C3 C8 C7 0.1(4) . . . . ?
C2 C3 C8 C7 178.3(3) . . . . ?
C4 C3 C8 C9 -179.9(3) . . . . ?
C2 C3 C8 C9 -1.7(4) . . . . ?
O2 C7 C8 C3 178.4(2) . . . . ?
C6 C7 C8 C3 -1.6(4) . . . . ?
O2 C7 C8 C9 -1.6(4) . . . . ?
C6 C7 C8 C9 178.4(2) . . . . ?
C3 C8 C9 C10 -78.1(3) . . . . ?
C7 C8 C9 C10 102.0(3) . . . . ?
C3 C8 C9 C14 99.8(3) . . . . ?
C7 C8 C9 C14 -80.2(3) . . . . ?
C18 O3 C10 C11 -8.7(5) . . . . ?
C18 O3 C10 C9 170.4(3) . . . . ?
C14 C9 C10 O3 -178.6(3) . . . . ?
C8 C9 C10 O3 -0.7(4) . . . . ?
C14 C9 C10 C11 0.6(4) . . . . ?
C8 C9 C10 C11 178.5(3) . . . . ?
O3 C10 C11 C12 179.7(3) . . . . ?
C9 C10 C11 C12 0.6(5) . . . . ?
C10 C11 C12 C13 -1.4(5) . . . . ?
C11 C12 C13 C14 0.9(5) . . . . ?
C10 C9 C14 C13 -1.0(4) . . . . ?
C8 C9 C14 C13 -178.9(3) . . . . ?
C10 C9 C14 C15 177.1(2) . . . . ?
C8 C9 C14 C15 -0.8(4) . . . . ?
C12 C13 C14 C9 0.3(4) . . . . ?
C12 C13 C14 C15 -177.8(3) . . . . ?
C9 C14 C15 N2 -77.2(3) . . . . ?
C13 C14 C15 N2 100.8(3) . . . . ?
C16 N2 C15 C14 150.9(3) . . . . ?
O1S C1S C2S F3 156.5(5) . . . . ?
O2S C1S C2S F3 -22.9(6) . . . . ?
O1S C1S C2S F2A -155.5(8) . . . . ?
O2S C1S C2S F2A 25.1(9) . . . . ?
O1S C1S C2S F1A -27.1(10) . . . . ?
O2S C1S C2S F1A 153.5(9) . . . . ?
O1S C1S C2S F1 6.3(6) . . . . ?
O2S C1S C2S F1 -173.1(4) . . . . ?
O1S C1S C2S F3A 94.4(5) . . . . ?
O2S C1S C2S F3A -85.0(5) . . . . ?
O1S C1S C2S F2 -98.7(4) . . . . ?
O2S C1S C2S F2 81.9(4) . . . . ?
